data_4130636
loop_
_publ_author_name
'Mfuh, Adelphe M.'
'Nguyen, Vu T.'
'Chhetri, Bhuwan'
'Burch, Jessica E.'
'Doyle, John D.'
'Nesterov, Vladimir N.'
'Arman, Hadi D.'
'Larionov, Oleg V.'

_publ_section_title
;
 Additive- and Metal-Free, Predictably 1,2- and 1,3-Regioselective,
 Photoinduced Dual C-H/C-X Borylation of Haloarenes.
;
_journal_issue 27
_journal_name_full 'Journal of the American Chemical Society'
_journal_page_first 8408
_journal_page_last 8411
_journal_paper_doi 10.1021/jacs.6b05436
_journal_volume 138
_journal_year 2016
_chemical_formula_moiety 'C19 H27 B2 F3 O4'
_chemical_formula_sum 'C19 H27 B2 F3 O4'
_chemical_formula_weight 398.02
_space_group_crystal_system monoclinic
_space_group_IT_number 14
_space_group_name_Hall '-P 2ybc'
_space_group_name_H-M_alt 'P 1 21/c 1'
_atom_sites_solution_hydrogens geom
_atom_sites_solution_primary direct
_audit_creation_date 2016-05-05
_audit_creation_method
;
Olex2 1.2
(compiled 2015.01.26 svn.r3150 for OlexSys, GUI svn.r4998)
;
_cell_angle_alpha 90
_cell_angle_beta 92.279(4)
_cell_angle_gamma 90
_cell_formula_units_Z 4
_cell_length_a 10.9964(6)
_cell_length_b 14.6674(5)
_cell_length_c 12.8154(6)
_cell_measurement_reflns_used 7451
_cell_measurement_temperature 98
_cell_measurement_theta_max 40.2740
_cell_measurement_theta_min 3.6830
_cell_volume 2065.34(16)
_computing_cell_refinement
;
CrystalClear-SM Expert 2.0 r15 (Rigaku, 2011)
;
_computing_data_collection
;
CrystalClear-SM Expert 2.0 r15 (Rigaku, 2011)
;
_computing_data_reduction
;
CrystalClear-SM Expert 2.0 r15 (Rigaku, 2011)
;
_computing_molecular_graphics 'Olex2 (Dolomanov et al., 2009)'
_computing_publication_material 'Olex2 (Dolomanov et al., 2009)'
_computing_structure_refinement 'ShelXL (Sheldrick, 2008)'
_computing_structure_solution 'ShelXT (Sheldrick, 2015)'
_diffrn_ambient_temperature 98
_diffrn_detector_area_resol_mean 28.5714
_diffrn_measured_fraction_theta_full 0.997
_diffrn_measured_fraction_theta_max 0.998
_diffrn_measurement_device_type 'Rigaku Saturn724 (2x2 bin mode)'
_diffrn_measurement_method 'profile data from \w-scans'
_diffrn_radiation_type MoK\a
_diffrn_radiation_wavelength 0.71073
_diffrn_reflns_av_unetI/netI 0.0092
_diffrn_reflns_Laue_measured_fraction_full 0.997
_diffrn_reflns_Laue_measured_fraction_max 0.998
_diffrn_reflns_limit_h_max 10
_diffrn_reflns_limit_h_min -14
_diffrn_reflns_limit_k_max 18
_diffrn_reflns_limit_k_min -18
_diffrn_reflns_limit_l_max 16
_diffrn_reflns_limit_l_min -16
_diffrn_reflns_number 6876
_diffrn_reflns_point_group_measured_fraction_full 0.997
_diffrn_reflns_point_group_measured_fraction_max 0.998
_diffrn_reflns_theta_full 26.000
_diffrn_reflns_theta_max 27.102
_diffrn_reflns_theta_min 2.111
_diffrn_source 'Sealed Tube'
_exptl_absorpt_coefficient_mu 0.103
_exptl_absorpt_correction_T_max 1.0000
_exptl_absorpt_correction_T_min 0.7035
_exptl_absorpt_correction_type multi-scan
_exptl_absorpt_process_details 'ABSCOR (Higashi, 1995)'
_exptl_crystal_colour 'clear colourless'
_exptl_crystal_colour_lustre clear
_exptl_crystal_colour_primary colourless
_exptl_crystal_density_diffrn 1.280
_exptl_crystal_description block
_exptl_crystal_F_000 840
_exptl_crystal_size_max 0.5
_exptl_crystal_size_mid 0.36
_exptl_crystal_size_min 0.33
_refine_diff_density_max 0.609
_refine_diff_density_min -0.412
_refine_diff_density_rms 0.064
_refine_ls_extinction_method none
_refine_ls_goodness_of_fit_ref 1.030
_refine_ls_hydrogen_treatment constr
_refine_ls_matrix_type full
_refine_ls_number_parameters 262
_refine_ls_number_reflns 6876
_refine_ls_number_restraints 0
_refine_ls_restrained_S_all 1.030
_refine_ls_R_factor_all 0.0705
_refine_ls_R_factor_gt 0.0636
_refine_ls_shift/su_max 0.000
_refine_ls_shift/su_mean 0.000
_refine_ls_structure_factor_coef Fsqd
_refine_ls_weighting_details 'w=1/[\s^2^(Fo^2^)+(0.0100P)^2^+4.4000P] where P=(Fo^2^+2Fc^2^)/3'
_refine_ls_weighting_scheme calc
_refine_ls_wR_factor_gt 0.1348
_refine_ls_wR_factor_ref 0.1397
_reflns_Friedel_coverage 0.000
_reflns_number_gt 6312
_reflns_number_total 6876
_reflns_threshold_expression 'I > 2\s(I)'
_cod_data_source_file ja6b05436_si_002.cif
_cod_data_source_block cd1444_twin1_hklf4
_cod_database_code 4130636
_shelx_space_group_comment
;
The symmetry employed for this shelxl refinement is uniquely defined
by the following loop, which should always be used as a source of
symmetry information in preference to the above space-group names.
They are only intended as comments.
;
_olex2_refinement_description
;
1. Twinned data refinement
 Scales: 0.6004(14) 0.3996(14)
2. Fixed Uiso
 At 1.2 times of:
  All C(H) groups
 At 1.5 times of:
  All C(H,H,H) groups
3.a Aromatic/amide H refined with riding coordinates:
 C3(H3), C1(H1), C5(H5)
3.b Idealised Me refined as rotating group:
 C11(H11A,H11B,H11C), C10(H10A,H10B,H10C), C19(H19A,H19B,H19C), C12(H12A,H12B,
 H12C), C9(H9A,H9B,H9C), C16(H16A,H16B,H16C), C17(H17A,H17B,H17C), C18(H18A,
 H18B,H18C)
;
_shelx_shelxl_version_number 2014/7
_olex2_exptl_crystal_mounting_method 'nylon loop'
_olex2_submission_special_instructions 'No special instructions were received'

loop_
_space_group_symop_operation_xyz
'x, y, z'
'-x, y+1/2, -z+1/2'
'-x, -y, -z'
'x, -y-1/2, z-1/2'

loop_
_atom_site_label
_atom_site_type_symbol
_atom_site_fract_x
_atom_site_fract_y
_atom_site_fract_z
_atom_site_U_iso_or_equiv
_atom_site_adp_type
_atom_site_occupancy
_atom_site_site_symmetry_order
_atom_site_calc_flag
_atom_site_refinement_flags_posn
O4 O 1.01437(17) 0.66456(14) 0.26054(15) 0.0210(4) Uani 1 1 d .
O1 O 0.58412(16) 0.36817(14) 0.10392(15) 0.0220(4) Uani 1 1 d .
O3 O 0.95215(17) 0.59300(15) 0.10947(15) 0.0250(5) Uani 1 1 d .
O2 O 0.46458(17) 0.35649(15) 0.24446(15) 0.0254(5) Uani 1 1 d .
F2 F 0.7448(2) 0.59988(16) 0.58351(16) 0.0558(6) Uani 1 1 d .
F1 F 0.6476(2) 0.47744(19) 0.58974(16) 0.0632(8) Uani 1 1 d .
F3 F 0.8417(2) 0.4785(2) 0.59497(17) 0.0863(12) Uani 1 1 d .
C2 C 0.6608(2) 0.45065(19) 0.2689(2) 0.0181(5) Uani 1 1 d .
C3 C 0.6575(2) 0.4578(2) 0.3773(2) 0.0199(6) Uani 1 1 d .
H3 H 0.5950 0.4279 0.4132 0.024 Uiso 1 1 calc R
C6 C 0.8393(2) 0.55052(19) 0.2734(2) 0.0183(5) Uani 1 1 d .
C1 C 0.7527(2) 0.49728(19) 0.2188(2) 0.0179(5) Uani 1 1 d .
H1 H 0.7564 0.4926 0.1451 0.021 Uiso 1 1 calc R
C5 C 0.8343(2) 0.5550(2) 0.3815(2) 0.0198(6) Uani 1 1 d .
H5 H 0.8928 0.5902 0.4204 0.024 Uiso 1 1 calc R
C8 C 0.4124(2) 0.2926(2) 0.1677(2) 0.0204(6) Uani 1 1 d .
C4 C 0.7448(2) 0.5086(2) 0.4332(2) 0.0201(6) Uani 1 1 d .
C7 C 0.4736(2) 0.3222(2) 0.0650(2) 0.0201(6) Uani 1 1 d .
C15 C 1.0813(3) 0.7081(2) 0.1776(2) 0.0226(6) Uani 1 1 d .
C11 C 0.2755(3) 0.3017(2) 0.1653(3) 0.0316(7) Uani 1 1 d .
H11A H 0.2448 0.2822 0.2325 0.047 Uiso 1 1 calc GR
H11B H 0.2398 0.2634 0.1094 0.047 Uiso 1 1 calc GR
H11C H 0.2529 0.3655 0.1525 0.047 Uiso 1 1 calc GR
C13 C 0.7445(3) 0.5133(2) 0.5497(2) 0.0285(7) Uani 1 1 d .
C10 C 0.5120(3) 0.2442(2) -0.0043(2) 0.0298(7) Uani 1 1 d .
H10A H 0.5530 0.2688 -0.0647 0.045 Uiso 1 1 calc GR
H10B H 0.4399 0.2097 -0.0283 0.045 Uiso 1 1 calc GR
H10C H 0.5678 0.2039 0.0355 0.045 Uiso 1 1 calc GR
C19 C 1.2108(3) 0.7234(2) 0.2186(2) 0.0295(7) Uani 1 1 d .
H19A H 1.2105 0.7643 0.2791 0.044 Uiso 1 1 calc GR
H19B H 1.2583 0.7511 0.1638 0.044 Uiso 1 1 calc GR
H19C H 1.2473 0.6649 0.2395 0.044 Uiso 1 1 calc GR
C12 C 0.4487(3) 0.1979(2) 0.2043(2) 0.0285(7) Uani 1 1 d .
H12A H 0.5377 0.1927 0.2074 0.043 Uiso 1 1 calc GR
H12B H 0.4143 0.1526 0.1552 0.043 Uiso 1 1 calc GR
H12C H 0.4177 0.1870 0.2738 0.043 Uiso 1 1 calc GR
C14 C 1.0679(2) 0.6375(2) 0.0872(2) 0.0230(6) Uani 1 1 d .
C9 C 0.4011(3) 0.3921(2) 0.0013(3) 0.0311(7) Uani 1 1 d .
H9A H 0.3782 0.4426 0.0466 0.047 Uiso 1 1 calc GR
H9B H 0.3275 0.3635 -0.0294 0.047 Uiso 1 1 calc GR
H9C H 0.4508 0.4155 -0.0546 0.047 Uiso 1 1 calc GR
C16 C 1.0580(3) 0.6774(3) -0.0217(2) 0.0388(9) Uani 1 1 d .
H16A H 1.0433 0.6283 -0.0725 0.058 Uiso 1 1 calc GR
H16B H 1.1340 0.7087 -0.0368 0.058 Uiso 1 1 calc GR
H16C H 0.9904 0.7209 -0.0263 0.058 Uiso 1 1 calc GR
B2 B 0.9370(3) 0.6040(2) 0.2131(2) 0.0191(6) Uani 1 1 d .
B1 B 0.5673(3) 0.3910(2) 0.2046(2) 0.0192(6) Uani 1 1 d .
C17 C 1.1641(3) 0.5638(2) 0.0927(3) 0.0317(7) Uani 1 1 d .
H17A H 1.1710 0.5393 0.1638 0.048 Uiso 1 1 calc GR
H17B H 1.2425 0.5896 0.0739 0.048 Uiso 1 1 calc GR
H17C H 1.1411 0.5148 0.0439 0.048 Uiso 1 1 calc GR
C18 C 1.0185(3) 0.7980(2) 0.1538(3) 0.0362(8) Uani 1 1 d .
H18A H 0.9357 0.7865 0.1258 0.054 Uiso 1 1 calc GR
H18B H 1.0642 0.8317 0.1023 0.054 Uiso 1 1 calc GR
H18C H 1.0149 0.8340 0.2181 0.054 Uiso 1 1 calc GR

loop_
_atom_site_aniso_label
_atom_site_aniso_U_11
_atom_site_aniso_U_22
_atom_site_aniso_U_33
_atom_site_aniso_U_23
_atom_site_aniso_U_13
_atom_site_aniso_U_12
O4 0.0209(11) 0.0182(10) 0.0241(10) -0.0008(8) 0.0040(7) -0.0046(8)
O1 0.0183(10) 0.0233(11) 0.0242(10) -0.0011(8) -0.0001(7) -0.0051(8)
O3 0.0203(11) 0.0290(12) 0.0257(10) -0.0023(9) 0.0028(8) -0.0086(9)
O2 0.0273(11) 0.0246(11) 0.0247(10) -0.0077(9) 0.0051(8) -0.0115(9)
F2 0.0904(18) 0.0459(14) 0.0319(11) -0.0145(10) 0.0107(10) -0.0189(13)
F1 0.0775(17) 0.085(2) 0.0284(11) -0.0121(12) 0.0182(10) -0.0525(15)
F3 0.0814(19) 0.151(3) 0.0261(12) 0.0133(15) -0.0034(11) 0.067(2)
C2 0.0161(13) 0.0128(13) 0.0255(14) 0.0012(11) 0.0017(10) 0.0013(11)
C3 0.0189(14) 0.0145(14) 0.0263(14) 0.0013(11) 0.0023(10) -0.0012(11)
C6 0.0158(13) 0.0144(13) 0.0248(13) 0.0005(11) 0.0015(10) 0.0030(11)
C1 0.0193(14) 0.0137(13) 0.0204(12) -0.0006(10) 0.0000(10) 0.0033(11)
C5 0.0170(14) 0.0157(14) 0.0263(14) -0.0003(11) -0.0033(10) -0.0003(11)
C8 0.0200(14) 0.0191(15) 0.0222(13) -0.0020(11) 0.0002(10) -0.0054(11)
C4 0.0200(14) 0.0186(14) 0.0218(13) 0.0005(11) 0.0011(10) 0.0025(11)
C7 0.0179(14) 0.0185(14) 0.0235(14) -0.0008(11) -0.0026(10) -0.0011(11)
C15 0.0212(15) 0.0186(15) 0.0284(15) 0.0008(12) 0.0062(11) -0.0012(12)
C11 0.0206(16) 0.0275(17) 0.0470(19) -0.0058(15) 0.0046(13) -0.0057(13)
C13 0.0289(17) 0.0313(18) 0.0253(15) 0.0001(13) 0.0007(12) -0.0043(14)
C10 0.0351(18) 0.0287(17) 0.0256(15) -0.0074(13) 0.0020(12) 0.0005(14)
C19 0.0232(16) 0.0305(18) 0.0350(16) -0.0060(13) 0.0041(12) -0.0122(13)
C12 0.0299(17) 0.0233(16) 0.0318(16) 0.0053(13) -0.0067(12) -0.0084(13)
C14 0.0193(14) 0.0257(16) 0.0241(14) -0.0010(12) 0.0035(10) -0.0067(12)
C9 0.0324(18) 0.0261(17) 0.0341(17) 0.0049(13) -0.0086(12) -0.0017(14)
C16 0.038(2) 0.054(2) 0.0249(16) 0.0066(15) 0.0027(13) -0.0109(17)
B2 0.0148(15) 0.0171(15) 0.0253(15) 0.0026(12) -0.0013(11) 0.0029(12)
B1 0.0193(16) 0.0117(14) 0.0267(16) -0.0015(12) 0.0013(11) 0.0000(12)
C17 0.0282(17) 0.0276(18) 0.0398(18) -0.0088(14) 0.0089(13) 0.0001(13)
C18 0.0354(19) 0.0213(17) 0.053(2) 0.0082(15) 0.0136(15) 0.0040(14)

loop_
_atom_type_symbol
_atom_type_description
_atom_type_scat_dispersion_real
_atom_type_scat_dispersion_imag
_atom_type_scat_source
C C 0.0033 0.0016 'International Tables Vol C Tables 4.2.6.8 and 6.1.1.4'
H H 0.0000 0.0000 'International Tables Vol C Tables 4.2.6.8 and 6.1.1.4'
O O 0.0106 0.0060 'International Tables Vol C Tables 4.2.6.8 and 6.1.1.4'
F F 0.0171 0.0103 'International Tables Vol C Tables 4.2.6.8 and 6.1.1.4'
B B 0.0013 0.0007 'International Tables Vol C Tables 4.2.6.8 and 6.1.1.4'

loop_
_geom_angle_atom_site_label_1
_geom_angle_atom_site_label_2
_geom_angle_atom_site_label_3
_geom_angle
B2 O4 C15 106.5(2)
B1 O1 C7 107.3(2)
B2 O3 C14 106.2(2)
B1 O2 C8 107.3(2)
C3 C2 C1 117.9(2)
C3 C2 B1 121.7(2)
C1 C2 B1 120.4(2)
C2 C3 H3 119.7
C4 C3 C2 120.6(3)
C4 C3 H3 119.7
C1 C6 B2 120.1(2)
C5 C6 C1 118.2(2)
C5 C6 B2 121.7(2)
C2 C1 C6 122.3(2)
C2 C1 H1 118.8
C6 C1 H1 118.8
C6 C5 H5 119.7
C4 C5 C6 120.6(3)
C4 C5 H5 119.7
O2 C8 C7 102.6(2)
O2 C8 C11 108.7(2)
O2 C8 C12 106.8(2)
C11 C8 C7 114.8(2)
C11 C8 C12 109.8(2)
C12 C8 C7 113.4(2)
C3 C4 C13 120.7(3)
C5 C4 C3 120.3(2)
C5 C4 C13 118.9(3)
O1 C7 C8 102.8(2)
O1 C7 C10 107.5(2)
O1 C7 C9 106.5(2)
C10 C7 C8 115.0(3)
C10 C7 C9 110.3(3)
C9 C7 C8 114.0(2)
O4 C15 C19 107.8(2)
O4 C15 C14 102.4(2)
O4 C15 C18 106.7(2)
C19 C15 C14 114.7(2)
C19 C15 C18 110.8(3)
C18 C15 C14 113.6(3)
C8 C11 H11A 109.5
C8 C11 H11B 109.5
C8 C11 H11C 109.5
H11A C11 H11B 109.5
H11A C11 H11C 109.5
H11B C11 H11C 109.5
F2 C13 C4 111.5(3)
F1 C13 F2 104.2(3)
F1 C13 C4 113.9(2)
F3 C13 F2 103.7(3)
F3 C13 F1 109.5(3)
F3 C13 C4 113.1(3)
C7 C10 H10A 109.5
C7 C10 H10B 109.5
C7 C10 H10C 109.5
H10A C10 H10B 109.5
H10A C10 H10C 109.5
H10B C10 H10C 109.5
C15 C19 H19A 109.5
C15 C19 H19B 109.5
C15 C19 H19C 109.5
H19A C19 H19B 109.5
H19A C19 H19C 109.5
H19B C19 H19C 109.5
C8 C12 H12A 109.5
C8 C12 H12B 109.5
C8 C12 H12C 109.5
H12A C12 H12B 109.5
H12A C12 H12C 109.5
H12B C12 H12C 109.5
O3 C14 C15 102.0(2)
O3 C14 C16 108.7(2)
O3 C14 C17 106.5(2)
C16 C14 C15 115.5(3)
C17 C14 C15 113.3(2)
C17 C14 C16 110.1(3)
C7 C9 H9A 109.5
C7 C9 H9B 109.5
C7 C9 H9C 109.5
H9A C9 H9B 109.5
H9A C9 H9C 109.5
H9B C9 H9C 109.5
C14 C16 H16A 109.5
C14 C16 H16B 109.5
C14 C16 H16C 109.5
H16A C16 H16B 109.5
H16A C16 H16C 109.5
H16B C16 H16C 109.5
O4 B2 C6 122.6(3)
O3 B2 O4 114.7(3)
O3 B2 C6 122.7(3)
O1 B1 O2 114.5(2)
O1 B1 C2 122.0(2)
O2 B1 C2 123.5(3)
C14 C17 H17A 109.5
C14 C17 H17B 109.5
C14 C17 H17C 109.5
H17A C17 H17B 109.5
H17A C17 H17C 109.5
H17B C17 H17C 109.5
C15 C18 H18A 109.5
C15 C18 H18B 109.5
C15 C18 H18C 109.5
H18A C18 H18B 109.5
H18A C18 H18C 109.5
H18B C18 H18C 109.5

loop_
_geom_bond_atom_site_label_1
_geom_bond_atom_site_label_2
_geom_bond_distance
O4 C15 1.463(3)
O4 B2 1.357(4)
O1 C7 1.460(3)
O1 B1 1.353(4)
O3 C14 1.468(3)
O3 B2 1.355(4)
O2 C8 1.459(3)
O2 B1 1.356(4)
F2 C13 1.341(4)
F1 C13 1.311(4)
F3 C13 1.300(4)
C2 C3 1.395(4)
C2 C1 1.397(4)
C2 B1 1.560(4)
C3 H3 0.9500
C3 C4 1.391(4)
C6 C1 1.397(4)
C6 C5 1.391(4)
C6 B2 1.560(4)
C1 H1 0.9500
C5 H5 0.9500
C5 C4 1.386(4)
C8 C7 1.564(4)
C8 C11 1.511(4)
C8 C12 1.514(4)
C4 C13 1.495(4)
C7 C10 1.517(4)
C7 C9 1.518(4)
C15 C19 1.515(4)
C15 C14 1.556(4)
C15 C18 1.515(4)
C11 H11A 0.9800
C11 H11B 0.9800
C11 H11C 0.9800
C10 H10A 0.9800
C10 H10B 0.9800
C10 H10C 0.9800
C19 H19A 0.9800
C19 H19B 0.9800
C19 H19C 0.9800
C12 H12A 0.9800
C12 H12B 0.9800
C12 H12C 0.9800
C14 C16 1.513(4)
C14 C17 1.512(4)
C9 H9A 0.9800
C9 H9B 0.9800
C9 H9C 0.9800
C16 H16A 0.9800
C16 H16B 0.9800
C16 H16C 0.9800
C17 H17A 0.9800
C17 H17B 0.9800
C17 H17C 0.9800
C18 H18A 0.9800
C18 H18B 0.9800
C18 H18C 0.9800

loop_
_geom_torsion_atom_site_label_1
_geom_torsion_atom_site_label_2
_geom_torsion_atom_site_label_3
_geom_torsion_atom_site_label_4
_geom_torsion
O4 C15 C14 O3 27.8(3)
O4 C15 C14 C16 145.5(2)
O4 C15 C14 C17 -86.2(3)
O2 C8 C7 O1 23.2(3)
O2 C8 C7 C10 139.8(2)
O2 C8 C7 C9 -91.5(3)
C2 C3 C4 C5 2.0(4)
C2 C3 C4 C13 -177.5(3)
C3 C2 C1 C6 -0.5(4)
C3 C2 B1 O1 -166.0(3)
C3 C2 B1 O2 12.8(4)
C3 C4 C13 F2 -126.7(3)
C3 C4 C13 F1 -9.1(4)
C3 C4 C13 F3 116.9(3)
C6 C5 C4 C3 -1.0(4)
C6 C5 C4 C13 178.5(3)
C1 C2 C3 C4 -1.3(4)
C1 C2 B1 O1 12.7(4)
C1 C2 B1 O2 -168.5(3)
C1 C6 C5 C4 -0.7(4)
C1 C6 B2 O4 172.4(3)
C1 C6 B2 O3 -8.3(4)
C5 C6 C1 C2 1.4(4)
C5 C6 B2 O4 -6.8(4)
C5 C6 B2 O3 172.6(3)
C5 C4 C13 F2 53.8(4)
C5 C4 C13 F1 171.4(3)
C5 C4 C13 F3 -62.6(4)
C8 O2 B1 O1 8.5(3)
C8 O2 B1 C2 -170.4(3)
C7 O1 B1 O2 7.8(3)
C7 O1 B1 C2 -173.3(3)
C15 O4 B2 O3 7.2(3)
C15 O4 B2 C6 -173.4(2)
C11 C8 C7 O1 141.0(2)
C11 C8 C7 C10 -102.5(3)
C11 C8 C7 C9 26.3(3)
C19 C15 C14 O3 144.3(2)
C19 C15 C14 C16 -98.0(3)
C19 C15 C14 C17 30.3(4)
C12 C8 C7 O1 -91.6(3)
C12 C8 C7 C10 24.9(3)
C12 C8 C7 C9 153.7(2)
C14 O3 B2 O4 12.0(3)
C14 O3 B2 C6 -167.3(3)
B2 O4 C15 C19 -143.1(2)
B2 O4 C15 C14 -21.8(3)
B2 O4 C15 C18 97.8(3)
B2 O3 C14 C15 -24.4(3)
B2 O3 C14 C16 -146.9(3)
B2 O3 C14 C17 94.6(3)
B2 C6 C1 C2 -177.8(3)
B2 C6 C5 C4 178.5(3)
B1 O1 C7 C8 -19.2(3)
B1 O1 C7 C10 -140.9(3)
B1 O1 C7 C9 100.9(3)
B1 O2 C8 C7 -19.5(3)
B1 O2 C8 C11 -141.6(3)
B1 O2 C8 C12 100.0(3)
B1 C2 C3 C4 177.4(3)
B1 C2 C1 C6 -179.2(2)
C18 C15 C14 O3 -86.8(3)
C18 C15 C14 C16 30.8(4)
C18 C15 C14 C17 159.1(3)

loop_
_twin_individual_id
_twin_individual_mass_fraction_refined
1 0.6004(14)
2 0.3996(14)
